data_7151795
loop_
_publ_author_name
'Vicente, Jos\'e'
'Chicote, Mar\'ia Teresa'
'Mart\'inez-Mart\'inez, Antonio Jes\'us'
'Bautista, Delia'
'Jones, Peter G.'

_publ_section_title
;
 Synthesis of a family of 3-alkyl- or 3-aryl-substituted
 1,2-dihydroquinazolinium salts and their isomerization to
 4-iminium-1,2,3,4-tetrahydroquinolines.
;
_journal_issue 7
_journal_name_full 'Organic &amp; biomolecular chemistry'
_journal_page_first 2279
_journal_page_last 2285
_journal_paper_doi 10.1039/c0ob00982b
_journal_volume 9
_journal_year 2011
_chemical_formula_sum 'C75 H79 Cl8 F9 N6 O9 S3'
_chemical_formula_weight 1759.22
_chemical_name_systematic
;
?
;
_space_group_IT_number 2
_symmetry_cell_setting triclinic
_symmetry_space_group_name_Hall '-P 1'
_symmetry_space_group_name_H-M 'P -1'
_atom_sites_solution_hydrogens geom
_atom_sites_solution_primary direct
_atom_sites_solution_secondary difmap
_audit_creation_method SHELXL-97
_cell_angle_alpha 108.267(13)
_cell_angle_beta 106.724(13)
_cell_angle_gamma 101.091(14)
_cell_formula_units_Z 2
_cell_length_a 13.531(2)
_cell_length_b 17.185(2)
_cell_length_c 19.511(2)
_cell_measurement_reflns_used 20148
_cell_measurement_temperature 100(2)
_cell_measurement_theta_max 75.6340
_cell_measurement_theta_min 3.5461
_cell_volume 3921.8(11)
_computing_cell_refinement
;
CrysAlisPro, Oxford Diffraction Ltd.,
Version 1.171.33.55 (release 05-01-2010 CrysAlis171 .NET)
(compiled Jan 5 2010,16:28:46)
;
_computing_data_collection
;
CrysAlisPro, Oxford Diffraction Ltd.,
Version 1.171.33.55 (release 05-01-2010 CrysAlis171 .NET)
(compiled Jan 5 2010,16:28:46)
;
_computing_data_reduction
;
CrysAlisPro, Oxford Diffraction Ltd.,
Version 1.171.33.55 (release 05-01-2010 CrysAlis171 .NET)
(compiled Jan 5 2010,16:28:46)
;
_computing_molecular_graphics 'Siemens XP'
_computing_publication_material SHELXL-97
_computing_structure_refinement 'SHELXL-97 (Sheldrick, 1997)'
_computing_structure_solution 'SHELXS-97 (Sheldrick, 1990)'
_diffrn_ambient_temperature 100(2)
_diffrn_detector_area_resol_mean 10.3543
_diffrn_measured_fraction_theta_full 0.996
_diffrn_measured_fraction_theta_max 0.982
_diffrn_measurement_device_type 'Oxford Diffraction Xcalibur, Atlas, Nova'
_diffrn_measurement_method \w-scan
_diffrn_radiation_monochromator mirror
_diffrn_radiation_source 'fine-focus sealed tube'
_diffrn_radiation_type CuK\a
_diffrn_radiation_wavelength 1.54184
_diffrn_reflns_av_R_equivalents 0.0761
_diffrn_reflns_av_sigmaI/netI 0.0551
_diffrn_reflns_limit_h_max 15
_diffrn_reflns_limit_h_min -17
_diffrn_reflns_limit_k_max 21
_diffrn_reflns_limit_k_min -20
_diffrn_reflns_limit_l_max 24
_diffrn_reflns_limit_l_min -24
_diffrn_reflns_number 83238
_diffrn_reflns_theta_full 72.50
_diffrn_reflns_theta_max 75.82
_diffrn_reflns_theta_min 3.55
_exptl_absorpt_coefficient_mu 4.074
_exptl_absorpt_correction_T_max 1.00000
_exptl_absorpt_correction_T_min 0.56041
_exptl_absorpt_correction_type multi-scan
_exptl_absorpt_process_details
;
CrysAlisPro, Oxford Diffraction Ltd.,
Version 1.171.33.55 (release 05-01-2010 CrysAlis171 .NET)
(compiled Jan 5 2010,16:28:46)
;
_exptl_crystal_colour yellow
_exptl_crystal_density_diffrn 1.490
_exptl_crystal_density_method 'not measured'
_exptl_crystal_description prism
_exptl_crystal_F_000 1816
_exptl_crystal_size_max 0.08
_exptl_crystal_size_mid 0.02
_exptl_crystal_size_min 0.02
_refine_diff_density_max 1.115
_refine_diff_density_min -1.195
_refine_diff_density_rms 0.085
_refine_ls_extinction_method none
_refine_ls_goodness_of_fit_ref 0.987
_refine_ls_hydrogen_treatment 'NH free with SADI, rigid methyls, others riding'
_refine_ls_matrix_type full
_refine_ls_number_parameters 1031
_refine_ls_number_reflns 16034
_refine_ls_number_restraints 931
_refine_ls_restrained_S_all 0.970
_refine_ls_R_factor_all 0.0942
_refine_ls_R_factor_gt 0.0613
_refine_ls_shift/su_max 0.002
_refine_ls_shift/su_mean 0.000
_refine_ls_structure_factor_coef Fsqd
_refine_ls_weighting_details 'calc w=1/[\s^2^(Fo^2^)+(0.1190P)^2^+0.0000P] where P=(Fo^2^+2Fc^2^)/3'
_refine_ls_weighting_scheme calc
_refine_ls_wR_factor_gt 0.1666
_refine_ls_wR_factor_ref 0.1843
_reflns_number_gt 10409
_reflns_number_total 16034
_reflns_threshold_expression >2sigma(I)
_cod_data_source_file c0ob00982b.txt
_cod_data_source_block aiff
_cod_original_cell_volume 3921.8(8)
_cod_database_code 7151795

loop_
_symmetry_equiv_pos_as_xyz
'x, y, z'
'-x, -y, -z'

loop_
_atom_site_label
_atom_site_type_symbol
_atom_site_fract_x
_atom_site_fract_y
_atom_site_fract_z
_atom_site_U_iso_or_equiv
_atom_site_adp_type
_atom_site_occupancy
_atom_site_symmetry_multiplicity
_atom_site_calc_flag
_atom_site_refinement_flags
_atom_site_disorder_assembly
_atom_site_disorder_group
N2 N 0.1373(2) 0.19445(17) 0.05662(14) 0.0268(6) Uani 1 1 d DU . .
H02 H 0.126(3) 0.1419(19) 0.048(2) 0.039(11) Uiso 1 1 d D . .
N1 N 0.2786(2) 0.28718(15) 0.04242(13) 0.0228(5) Uani 1 1 d U . .
C1 C 0.2058(2) 0.31159(19) 0.00047(16) 0.0238(6) Uani 1 1 d U . .
C2 C 0.0988(3) 0.2965(2) 0.00361(16) 0.0257(6) Uani 1 1 d U . .
C3 C 0.0618(3) 0.2286(2) 0.02544(16) 0.0273(7) Uani 1 1 d U . .
C4 C -0.0490(3) 0.1968(2) 0.01048(19) 0.0345(8) Uani 1 1 d U . .
H4 H -0.0758 0.1472 0.0196 0.041 Uiso 1 1 calc R . .
C5 C -0.1185(3) 0.2381(3) -0.0175(2) 0.0399(8) Uani 1 1 d U . .
H5 H -0.1932 0.2177 -0.0258 0.048 Uiso 1 1 calc R . .
C6 C -0.0814(3) 0.3098(2) -0.0341(2) 0.0375(8) Uani 1 1 d U . .
H6 H -0.1298 0.3392 -0.0512 0.045 Uiso 1 1 calc R . .
C7 C 0.0255(3) 0.3369(2) -0.02524(18) 0.0320(7) Uani 1 1 d U . .
H7 H 0.0501 0.3834 -0.0388 0.038 Uiso 1 1 calc R . .
C8 C 0.2483(3) 0.24749(19) 0.09441(16) 0.0237(6) Uani 1 1 d U . .
H8 H 0.2941 0.2093 0.1022 0.028 Uiso 1 1 calc R . .
C9 C 0.2274(3) 0.3472(2) -0.05635(17) 0.0283(7) Uani 1 1 d U . .
H9A H 0.2284 0.4075 -0.0395 0.042 Uiso 1 1 calc R . .
H9B H 0.1701 0.3136 -0.1079 0.042 Uiso 1 1 calc R . .
H9C H 0.2978 0.3439 -0.0589 0.042 Uiso 1 1 calc R . .
C11 C 0.3889(3) 0.2929(2) 0.03955(17) 0.0246(6) Uani 1 1 d U . .
H11 H 0.4094 0.3399 0.0216 0.029 Uiso 1 1 calc R . .
C12 C 0.4753(3) 0.3159(2) 0.11975(18) 0.0292(7) Uani 1 1 d U . .
H12A H 0.4766 0.3707 0.1573 0.035 Uiso 1 1 calc R . .
H12B H 0.4581 0.2701 0.1390 0.035 Uiso 1 1 calc R . .
C13 C 0.5857(3) 0.3248(2) 0.1122(2) 0.0357(8) Uani 1 1 d U . .
H13A H 0.6035 0.3720 0.0947 0.043 Uiso 1 1 calc R . .
H13B H 0.6423 0.3398 0.1637 0.043 Uiso 1 1 calc R . .
C14 C 0.5854(3) 0.2418(3) 0.0547(2) 0.0394(8) Uani 1 1 d U . .
H14A H 0.5730 0.1955 0.0742 0.047 Uiso 1 1 calc R . .
H14B H 0.6571 0.2495 0.0497 0.047 Uiso 1 1 calc R . .
C15 C 0.4966(3) 0.2152(2) -0.0252(2) 0.0369(8) Uani 1 1 d U . .
H15A H 0.5141 0.2581 -0.0475 0.044 Uiso 1 1 calc R . .
H15B H 0.4946 0.1587 -0.0606 0.044 Uiso 1 1 calc R . .
C16 C 0.3857(3) 0.2089(2) -0.01983(18) 0.0285(7) Uani 1 1 d U . .
H16A H 0.3635 0.1608 -0.0043 0.034 Uiso 1 1 calc R . .
H16B H 0.3314 0.1967 -0.0714 0.034 Uiso 1 1 calc R . .
N1' N 0.1814(2) 0.29107(16) 0.72121(13) 0.0225(5) Uani 1 1 d U . .
N2' N 0.2413(2) 0.43200(17) 0.82172(14) 0.0268(6) Uani 1 1 d DU . .
H02' H 0.294(3) 0.465(2) 0.8629(19) 0.040(11) Uiso 1 1 d D . .
C1' C 0.0795(3) 0.2858(2) 0.71070(17) 0.0255(6) Uani 1 1 d U . .
C2' C 0.0532(3) 0.3621(2) 0.74758(18) 0.0304(7) Uani 1 1 d U . .
C3' C 0.1385(3) 0.4328(2) 0.80937(18) 0.0310(7) Uani 1 1 d U . .
C4' C 0.1136(4) 0.4995(3) 0.8590(2) 0.0433(9) Uani 1 1 d U . .
H4' H 0.1699 0.5453 0.9028 0.052 Uiso 1 1 calc R . .
C5' C 0.0072(4) 0.4972(3) 0.8430(3) 0.0569(11) Uani 1 1 d U . .
H5' H -0.0095 0.5423 0.8759 0.068 Uiso 1 1 calc R . .
C6' C -0.0764(4) 0.4308(3) 0.7799(3) 0.0604(12) Uani 1 1 d U . .
H6' H -0.1491 0.4321 0.7688 0.073 Uiso 1 1 calc R . .
C7' C -0.0547(3) 0.3626(3) 0.7331(2) 0.0437(9) Uani 1 1 d U . .
H7' H -0.1126 0.3161 0.6911 0.052 Uiso 1 1 calc R . .
C8' C 0.2661(3) 0.37707(19) 0.76071(16) 0.0236(6) Uani 1 1 d U . .
H8' H 0.3364 0.3683 0.7857 0.028 Uiso 1 1 calc R . .
C9' C -0.0090(3) 0.2010(2) 0.6641(2) 0.0337(7) Uani 1 1 d U . .
H9'1 H -0.0323 0.1906 0.6087 0.051 Uiso 1 1 calc R . .
H9'2 H -0.0708 0.2025 0.6806 0.051 Uiso 1 1 calc R . .
H9'3 H 0.0183 0.1547 0.6727 0.051 Uiso 1 1 calc R . .
N1" N 0.8086(2) 1.02090(16) 0.70430(14) 0.0241(5) Uani 1 1 d U . .
N2" N 0.7891(2) 0.99798(16) 0.57414(15) 0.0244(5) Uani 1 1 d DU . .
H02" H 0.830(3) 0.993(2) 0.5498(18) 0.017(8) Uiso 1 1 d D . .
C1" C 0.7513(3) 1.0741(2) 0.7041(2) 0.0313(7) Uani 1 1 d U . .
C2" C 0.6869(3) 1.0746(2) 0.6309(2) 0.0306(7) Uani 1 1 d U . .
C3" C 0.7175(2) 1.0422(2) 0.56693(18) 0.0260(6) Uani 1 1 d U . .
C4" C 0.6773(3) 1.0609(2) 0.5007(2) 0.0325(7) Uani 1 1 d U . .
H4" H 0.7033 1.0444 0.4597 0.039 Uiso 1 1 calc R . .
C5" C 0.6013(3) 1.1026(3) 0.4959(2) 0.0426(9) Uani 1 1 d U . .
H5" H 0.5730 1.1134 0.4505 0.051 Uiso 1 1 calc R . .
C6" C 0.5644(3) 1.1296(3) 0.5557(3) 0.0480(10) Uani 1 1 d U . .
H6" H 0.5088 1.1562 0.5500 0.058 Uiso 1 1 calc R . .
C7" C 0.6081(3) 1.1181(3) 0.6235(3) 0.0430(9) Uani 1 1 d U . .
H7" H 0.5852 1.1396 0.6655 0.052 Uiso 1 1 calc R . .
C8" C 0.7979(2) 0.95735(18) 0.62867(16) 0.0217(6) Uani 1 1 d U . .
H8" H 0.8663 0.9413 0.6366 0.026 Uiso 1 1 calc R . .
C9" C 0.7604(4) 1.1405(2) 0.7789(2) 0.0438(9) Uani 1 1 d U . .
H9"1 H 0.7278 1.1120 0.8070 0.066 Uiso 1 1 calc R . .
H9"2 H 0.7223 1.1808 0.7677 0.066 Uiso 1 1 calc R . .
H9"3 H 0.8371 1.1721 0.8109 0.066 Uiso 1 1 calc R . .
C101 C 0.3487(2) 0.48989(18) 0.40913(15) 0.0189(6) Uani 1 1 d U . .
C102 C 0.3164(2) 0.46333(18) 0.46267(16) 0.0204(6) Uani 1 1 d U . .
H102 H 0.2676 0.4072 0.4452 0.024 Uiso 1 1 calc R . .
C103 C 0.3547(2) 0.51774(18) 0.54061(15) 0.0183(5) Uani 1 1 d U . .
C104 C 0.4256(2) 0.60061(18) 0.56569(15) 0.0191(6) Uani 1 1 d U . .
H104 H 0.4516 0.6383 0.6189 0.023 Uiso 1 1 calc R . .
C105 C 0.4587(2) 0.62877(17) 0.51381(15) 0.0183(5) Uani 1 1 d U . .
C106 C 0.4194(2) 0.57262(18) 0.43558(16) 0.0201(6) Uani 1 1 d U . .
H106 H 0.4413 0.5913 0.3998 0.024 Uiso 1 1 calc R . .
C21 C 0.3149(2) 0.42899(18) 0.32686(15) 0.0192(6) Uani 1 1 d U . .
C22 C 0.3048(2) 0.45799(18) 0.26665(16) 0.0212(6) Uani 1 1 d U . .
H22 H 0.3124 0.5172 0.2773 0.025 Uiso 1 1 calc R . .
C23 C 0.2840(2) 0.40219(19) 0.19149(16) 0.0228(6) Uani 1 1 d U . .
H23 H 0.2786 0.4235 0.1516 0.027 Uiso 1 1 calc R . .
C24 C 0.2711(2) 0.31568(19) 0.17463(16) 0.0216(6) Uani 1 1 d U . .
C25 C 0.2793(2) 0.28566(19) 0.23381(16) 0.0230(6) Uani 1 1 d U . .
H25 H 0.2702 0.2262 0.2226 0.028 Uiso 1 1 calc R . .
C26 C 0.3006(2) 0.34124(18) 0.30885(16) 0.0223(6) Uani 1 1 d U . .
H26 H 0.3055 0.3195 0.3485 0.027 Uiso 1 1 calc R . .
C31 C 0.3255(2) 0.48549(17) 0.59735(16) 0.0193(6) Uani 1 1 d U . .
C32 C 0.2235(2) 0.42880(19) 0.57741(16) 0.0228(6) Uani 1 1 d U . .
H32 H 0.1686 0.4135 0.5281 0.027 Uiso 1 1 calc R . .
C33 C 0.2011(2) 0.3943(2) 0.62916(17) 0.0245(6) Uani 1 1 d U . .
H33 H 0.1311 0.3559 0.6148 0.029 Uiso 1 1 calc R . .
C34 C 0.2804(2) 0.41542(18) 0.70161(16) 0.0216(6) Uani 1 1 d U . .
C35 C 0.3812(2) 0.47279(19) 0.72226(16) 0.0223(6) Uani 1 1 d U . .
H35 H 0.4356 0.4883 0.7719 0.027 Uiso 1 1 calc R . .
C36 C 0.4039(2) 0.50820(18) 0.67114(16) 0.0211(6) Uani 1 1 d U . .
H36 H 0.4733 0.5481 0.6865 0.025 Uiso 1 1 calc R . .
C41 C 0.5405(2) 0.71483(17) 0.54189(15) 0.0186(5) Uani 1 1 d U . .
C42 C 0.5459(2) 0.78471(19) 0.60453(16) 0.0214(6) Uani 1 1 d U . .
H42 H 0.4938 0.7784 0.6279 0.026 Uiso 1 1 calc R . .
C43 C 0.6264(2) 0.86401(19) 0.63375(17) 0.0227(6) Uani 1 1 d U . .
H43 H 0.6288 0.9109 0.6767 0.027 Uiso 1 1 calc R . .
C44 C 0.7030(2) 0.87419(18) 0.59992(16) 0.0204(6) Uani 1 1 d U . .
C45 C 0.6971(2) 0.80494(19) 0.53677(16) 0.0211(6) Uani 1 1 d U . .
H45 H 0.7487 0.8115 0.5130 0.025 Uiso 1 1 calc R . .
C46 C 0.6174(2) 0.72663(18) 0.50795(16) 0.0206(6) Uani 1 1 d U . .
H46 H 0.6147 0.6802 0.4646 0.025 Uiso 1 1 calc R . .
C61' C 0.2200(3) 0.2147(2) 0.69776(17) 0.0252(6) Uani 1 1 d U . .
H61' H 0.1565 0.1651 0.6567 0.030 Uiso 1 1 calc R . .
C62' C 0.3070(3) 0.2300(2) 0.6638(2) 0.0325(7) Uani 1 1 d U . .
H62A H 0.2781 0.2437 0.6178 0.039 Uiso 1 1 calc R . .
H62B H 0.3707 0.2793 0.7029 0.039 Uiso 1 1 calc R . .
C63' C 0.3404(3) 0.1491(3) 0.6404(2) 0.0389(8) Uani 1 1 d U . .
H63A H 0.3964 0.1582 0.6180 0.047 Uiso 1 1 calc R . .
H63B H 0.2768 0.1005 0.6000 0.047 Uiso 1 1 calc R . .
C64' C 0.3852(3) 0.1264(2) 0.7104(2) 0.0375(8) Uani 1 1 d U . .
H14' H 0.4063 0.0735 0.6938 0.045 Uiso 1 1 calc R . .
H64B H 0.4508 0.1738 0.7499 0.045 Uiso 1 1 calc R . .
C65' C 0.3003(3) 0.1119(2) 0.74605(19) 0.0326(7) Uani 1 1 d U . .
H64A H 0.3322 0.1011 0.7933 0.039 Uiso 1 1 calc R . .
H65B H 0.2381 0.0605 0.7085 0.039 Uiso 1 1 calc R . .
C66' C 0.2602(3) 0.1911(2) 0.76758(17) 0.0266(6) Uani 1 1 d U . .
H65A H 0.2006 0.1783 0.7861 0.032 Uiso 1 1 calc R . .
H66B H 0.3203 0.2406 0.8104 0.032 Uiso 1 1 calc R . .
C71 C 0.8904(3) 1.0212(2) 0.77587(17) 0.0275(7) Uani 1 1 d U . .
H71 H 0.8755 1.0540 0.8221 0.033 Uiso 1 1 calc R . .
C72 C 0.8793(3) 0.9297(2) 0.77227(19) 0.0315(7) Uani 1 1 d U . .
H72A H 0.8069 0.9037 0.7716 0.038 Uiso 1 1 calc R . .
H72B H 0.8853 0.8940 0.7237 0.038 Uiso 1 1 calc R . .
C73 C 0.9672(3) 0.9301(3) 0.8420(2) 0.0403(8) Uani 1 1 d U . .
H73A H 0.9576 0.9618 0.8904 0.048 Uiso 1 1 calc R . .
H73B H 0.9602 0.8701 0.8376 0.048 Uiso 1 1 calc R . .
C74 C 1.0795(3) 0.9727(3) 0.8461(2) 0.0444(9) Uani 1 1 d U . .
H74A H 1.1356 0.9726 0.8917 0.053 Uiso 1 1 calc R . .
H74B H 1.0904 0.9396 0.7987 0.053 Uiso 1 1 calc R . .
C75 C 1.0912(3) 1.0641(3) 0.8528(2) 0.0412(9) Uani 1 1 d U . .
H75A H 1.1638 1.0904 0.8537 0.049 Uiso 1 1 calc R . .
H75B H 1.0864 1.0981 0.9024 0.049 Uiso 1 1 calc R . .
C76 C 1.0041(3) 1.0686(2) 0.78536(19) 0.0348(8) Uani 1 1 d U . .
H76A H 1.0103 1.1297 0.7948 0.042 Uiso 1 1 calc R . .
H76B H 1.0161 1.0427 0.7366 0.042 Uiso 1 1 calc R . .
S1 S 0.42687(6) 0.56418(5) 1.07369(4) 0.02843(18) Uani 1 1 d U . .
O1 O 0.4233(2) 0.48996(15) 1.09319(13) 0.0375(6) Uani 1 1 d U . .
O2 O 0.53292(19) 0.62581(16) 1.10374(14) 0.0367(6) Uani 1 1 d U . .
O3 O 0.3610(2) 0.54747(16) 0.99501(13) 0.0385(6) Uani 1 1 d U . .
C97 C 0.3564(3) 0.6194(2) 1.1300(2) 0.0382(8) Uani 1 1 d U . .
F1 F 0.4062(2) 0.64024(17) 1.20632(14) 0.0581(6) Uani 1 1 d U . .
F2 F 0.25461(19) 0.56912(17) 1.10841(16) 0.0560(6) Uani 1 1 d U . .
F3 F 0.3501(2) 0.69265(15) 1.12082(16) 0.0531(6) Uani 1 1 d U . .
S2 S 0.97880(7) 1.08033(6) 0.45088(5) 0.0358(2) Uani 1 1 d U . .
O4 O 1.0878(2) 1.1165(2) 0.50832(15) 0.0489(7) Uani 1 1 d U . .
O5 O 0.9663(2) 1.00906(19) 0.38291(16) 0.0475(7) Uani 1 1 d U . .
O6 O 0.8938(2) 1.06978(19) 0.48014(16) 0.0473(7) Uani 1 1 d U . .
C98 C 0.9648(3) 1.1653(3) 0.4161(2) 0.0479(10) Uani 1 1 d U . .
F4 F 1.0369(3) 1.1805(2) 0.38300(17) 0.0681(8) Uani 1 1 d U . .
F5 F 0.9831(3) 1.23837(18) 0.47395(19) 0.0743(8) Uani 1 1 d U . .
F6 F 0.8669(3) 1.1457(2) 0.36340(19) 0.0819(9) Uani 1 1 d U . .
S3 S 0.29431(8) 0.03639(6) 0.09941(6) 0.0376(2) Uani 1 1 d U . .
O7 O 0.3749(2) 0.12010(16) 0.14206(16) 0.0434(6) Uani 1 1 d U . .
O8 O 0.1933(2) 0.03612(17) 0.04799(18) 0.0477(7) Uani 1 1 d U . .
O9 O 0.2832(3) -0.0154(2) 0.1427(2) 0.0602(9) Uani 1 1 d U . .
C99 C 0.3517(3) -0.0214(2) 0.0330(3) 0.0418(9) Uani 1 1 d U . .
F7 F 0.4457(2) -0.02694(17) 0.07201(18) 0.0636(7) Uani 1 1 d U . .
F8 F 0.2856(2) -0.10057(14) -0.01288(17) 0.0589(7) Uani 1 1 d U . .
F9 F 0.3690(3) 0.01866(16) -0.01246(17) 0.0631(7) Uani 1 1 d U . .
C81 C 0.1553(5) -0.3921(3) 0.4466(3) 0.0443(13) Uani 0.747(4) 1 d PDU A 1
H81A H 0.2062 -0.4254 0.4388 0.053 Uiso 0.747(4) 1 calc PR A 1
H81B H 0.0939 -0.4129 0.3962 0.053 Uiso 0.747(4) 1 calc PR A 1
Cl1 Cl 0.22233(12) -0.28255(9) 0.47386(9) 0.0488(5) Uani 0.747(4) 1 d PDU A 1
Cl2 Cl 0.10576(14) -0.41232(10) 0.51536(10) 0.0598(6) Uani 0.747(4) 1 d PDU A 1
C81' C 0.176(2) -0.3557(17) 0.5226(14) 0.116(9) Uiso 0.253(4) 1 d PDU A 2
H81C H 0.1500 -0.3296 0.5644 0.140 Uiso 0.253(4) 1 calc PR A 2
H81D H 0.2286 -0.3837 0.5419 0.140 Uiso 0.253(4) 1 calc PR A 2
Cl1' Cl 0.236(2) -0.2769(17) 0.4959(19) 0.296(12) Uiso 0.253(4) 1 d PDU A 2
Cl2' Cl 0.0660(8) -0.4314(6) 0.4398(6) 0.124(3) Uiso 0.253(4) 1 d PDU A 2
C82 C 0.6157(4) -0.8535(3) 0.2377(3) 0.0502(10) Uani 1 1 d . . .
H82 H 0.5441 -0.8644 0.1969 0.060 Uiso 1 1 calc R . .
Cl3 Cl 0.66576(11) -0.74381(8) 0.29601(9) 0.0703(4) Uani 1 1 d . . .
Cl4 Cl 0.59403(13) -0.91614(9) 0.29018(9) 0.0710(4) Uani 1 1 d . . .
Cl5 Cl 0.70181(11) -0.88439(10) 0.19036(7) 0.0718(4) Uani 1 1 d . . .
C83 C 0.9191(5) 0.3377(4) 0.2775(4) 0.0499(15) Uiso 0.699(6) 1 d PDU B 1
H83 H 0.8773 0.2934 0.2905 0.060 Uiso 0.699(6) 1 calc PR B 1
Cl6 Cl 0.87358(14) 0.42743(11) 0.29644(10) 0.0454(5) Uani 0.699(6) 1 d PDU B 1
Cl7 Cl 1.05572(16) 0.36818(18) 0.33330(19) 0.1018(11) Uani 0.699(6) 1 d PDU B 1
Cl8 Cl 0.9036(4) 0.29296(16) 0.17888(12) 0.1189(15) Uani 0.699(6) 1 d PDU B 1
C83' C 0.918(2) 0.3204(19) 0.2554(13) 0.160(13) Uiso 0.301(6) 1 d PDU B 2
H83' H 0.8525 0.2679 0.2298 0.192 Uiso 0.301(6) 1 calc PR B 2
Cl6' Cl 0.8863(16) 0.4160(13) 0.2888(12) 0.223(8) Uiso 0.301(6) 1 d PDU B 2
Cl7' Cl 1.0181(7) 0.3173(6) 0.3346(5) 0.115(3) Uiso 0.301(6) 1 d PDU B 2
Cl8' Cl 1.002(3) 0.3193(19) 0.2027(16) 0.360(14) Uiso 0.301(6) 1 d PDU B 2

loop_
_atom_site_aniso_label
_atom_site_aniso_U_11
_atom_site_aniso_U_22
_atom_site_aniso_U_33
_atom_site_aniso_U_23
_atom_site_aniso_U_13
_atom_site_aniso_U_12
N2 0.0324(14) 0.0207(13) 0.0201(12) 0.0063(10) 0.0073(10) 0.0000(11)
N1 0.0293(13) 0.0212(12) 0.0154(11) 0.0071(9) 0.0085(10) 0.0026(10)
C1 0.0286(15) 0.0209(14) 0.0140(12) 0.0034(11) 0.0050(11) 0.0014(12)
C2 0.0294(15) 0.0249(14) 0.0151(13) 0.0041(11) 0.0060(11) 0.0020(12)
C3 0.0324(16) 0.0272(15) 0.0155(13) 0.0039(11) 0.0092(12) 0.0021(13)
C4 0.0310(17) 0.0379(18) 0.0247(15) 0.0082(14) 0.0080(13) 0.0002(14)
C5 0.0297(17) 0.051(2) 0.0313(17) 0.0133(16) 0.0082(14) 0.0052(15)
C6 0.0323(17) 0.044(2) 0.0304(17) 0.0117(15) 0.0069(14) 0.0105(15)
C7 0.0349(17) 0.0308(16) 0.0218(15) 0.0063(13) 0.0068(13) 0.0048(13)
C8 0.0299(15) 0.0231(14) 0.0168(13) 0.0094(11) 0.0089(11) 0.0027(12)
C9 0.0324(16) 0.0309(16) 0.0181(14) 0.0114(12) 0.0063(12) 0.0038(13)
C11 0.0279(15) 0.0255(15) 0.0206(14) 0.0108(12) 0.0099(12) 0.0049(12)
C12 0.0301(16) 0.0297(16) 0.0216(14) 0.0092(12) 0.0070(12) 0.0018(13)
C13 0.0285(16) 0.0374(18) 0.0353(18) 0.0166(15) 0.0058(14) 0.0029(14)
C14 0.0364(19) 0.045(2) 0.044(2) 0.0218(17) 0.0176(16) 0.0166(16)
C15 0.044(2) 0.0398(19) 0.0360(18) 0.0174(15) 0.0221(15) 0.0169(16)
C16 0.0382(17) 0.0236(15) 0.0197(14) 0.0068(12) 0.0099(13) 0.0052(13)
N1' 0.0261(13) 0.0236(12) 0.0166(11) 0.0099(9) 0.0079(9) 0.0017(10)
N2' 0.0357(15) 0.0255(13) 0.0156(12) 0.0084(10) 0.0091(11) 0.0021(11)
C1' 0.0283(15) 0.0319(16) 0.0178(13) 0.0132(12) 0.0094(12) 0.0057(12)
C2' 0.0369(17) 0.0367(17) 0.0217(14) 0.0147(13) 0.0121(13) 0.0127(14)
C3' 0.0461(19) 0.0322(16) 0.0204(14) 0.0142(13) 0.0151(13) 0.0139(14)
C4' 0.063(2) 0.041(2) 0.0303(18) 0.0127(15) 0.0202(17) 0.0233(18)
C5' 0.076(3) 0.059(3) 0.040(2) 0.0118(19) 0.023(2) 0.041(2)
C6' 0.055(3) 0.079(3) 0.054(3) 0.021(2) 0.022(2) 0.042(2)
C7' 0.042(2) 0.058(2) 0.0336(18) 0.0160(17) 0.0131(16) 0.0250(18)
C8' 0.0290(15) 0.0223(14) 0.0153(13) 0.0084(11) 0.0069(11) -0.0007(12)
C9' 0.0272(16) 0.0359(18) 0.0301(16) 0.0105(14) 0.0090(13) -0.0003(14)
N1" 0.0291(13) 0.0205(12) 0.0214(12) 0.0084(10) 0.0108(10) 0.0023(10)
N2" 0.0253(13) 0.0256(13) 0.0220(12) 0.0108(10) 0.0098(10) 0.0029(10)
C1" 0.0409(18) 0.0228(15) 0.0347(17) 0.0132(13) 0.0204(14) 0.0065(13)
C2" 0.0320(17) 0.0299(16) 0.0386(17) 0.0204(14) 0.0181(14) 0.0091(13)
C3" 0.0227(14) 0.0252(15) 0.0283(15) 0.0132(12) 0.0086(12) 0.0005(12)
C4" 0.0305(17) 0.0379(18) 0.0351(17) 0.0229(15) 0.0133(14) 0.0074(14)
C5" 0.042(2) 0.053(2) 0.048(2) 0.0353(19) 0.0182(17) 0.0183(17)
C6" 0.044(2) 0.058(2) 0.069(3) 0.044(2) 0.028(2) 0.0305(19)
C7" 0.047(2) 0.047(2) 0.059(2) 0.0344(19) 0.0343(19) 0.0241(18)
C8" 0.0242(14) 0.0209(13) 0.0200(13) 0.0092(11) 0.0095(11) 0.0031(11)
C9" 0.075(3) 0.0319(18) 0.0387(19) 0.0160(15) 0.034(2) 0.0236(19)
C101 0.0205(13) 0.0208(13) 0.0142(12) 0.0082(10) 0.0055(10) 0.0029(11)
C102 0.0239(14) 0.0194(13) 0.0167(13) 0.0090(11) 0.0074(11) 0.0011(11)
C103 0.0205(13) 0.0206(13) 0.0165(12) 0.0093(11) 0.0088(11) 0.0058(11)
C104 0.0216(14) 0.0201(13) 0.0135(12) 0.0060(10) 0.0065(10) 0.0033(11)
C105 0.0203(13) 0.0184(13) 0.0164(12) 0.0080(10) 0.0072(10) 0.0038(11)
C106 0.0216(14) 0.0224(13) 0.0171(13) 0.0105(11) 0.0073(11) 0.0037(11)
C21 0.0189(13) 0.0228(13) 0.0128(12) 0.0067(10) 0.0051(10) 0.0016(11)
C22 0.0258(14) 0.0178(13) 0.0165(13) 0.0071(10) 0.0060(11) 0.0018(11)
C23 0.0285(15) 0.0234(14) 0.0152(13) 0.0104(11) 0.0067(11) 0.0026(12)
C24 0.0242(14) 0.0222(14) 0.0152(12) 0.0082(11) 0.0048(11) 0.0027(11)
C25 0.0309(16) 0.0194(13) 0.0159(13) 0.0078(11) 0.0078(11) 0.0013(12)
C26 0.0275(15) 0.0215(14) 0.0151(13) 0.0089(11) 0.0062(11) 0.0012(12)
C31 0.0237(14) 0.0178(13) 0.0168(12) 0.0081(10) 0.0087(11) 0.0036(11)
C32 0.0212(14) 0.0278(15) 0.0164(13) 0.0105(11) 0.0054(11) 0.0008(12)
C33 0.0249(15) 0.0272(15) 0.0196(13) 0.0113(12) 0.0086(11) 0.0002(12)
C34 0.0249(14) 0.0220(14) 0.0165(13) 0.0087(11) 0.0077(11) 0.0023(11)
C35 0.0258(14) 0.0231(14) 0.0136(12) 0.0066(11) 0.0062(11) 0.0009(11)
C36 0.0241(14) 0.0206(13) 0.0150(12) 0.0067(11) 0.0070(11) 0.0002(11)
C41 0.0215(14) 0.0187(13) 0.0154(12) 0.0089(10) 0.0058(10) 0.0035(11)
C42 0.0225(14) 0.0229(14) 0.0183(13) 0.0089(11) 0.0091(11) 0.0020(11)
C43 0.0266(15) 0.0199(13) 0.0207(13) 0.0078(11) 0.0097(11) 0.0046(11)
C44 0.0208(13) 0.0200(13) 0.0192(13) 0.0091(11) 0.0067(11) 0.0030(11)
C45 0.0225(14) 0.0238(14) 0.0187(13) 0.0109(11) 0.0096(11) 0.0034(11)
C46 0.0266(15) 0.0200(13) 0.0147(12) 0.0069(10) 0.0088(11) 0.0048(11)
C61' 0.0279(15) 0.0243(14) 0.0185(13) 0.0068(11) 0.0069(12) 0.0030(12)
C62' 0.0384(18) 0.0389(18) 0.0305(16) 0.0211(14) 0.0179(14) 0.0142(15)
C63' 0.048(2) 0.051(2) 0.0321(18) 0.0208(16) 0.0222(16) 0.0261(18)
C64' 0.041(2) 0.0408(19) 0.0372(18) 0.0178(15) 0.0166(15) 0.0201(16)
C65' 0.0407(19) 0.0263(16) 0.0287(16) 0.0119(13) 0.0104(14) 0.0082(14)
C66' 0.0309(16) 0.0259(15) 0.0230(14) 0.0125(12) 0.0101(12) 0.0035(12)
C71 0.0291(16) 0.0303(16) 0.0190(14) 0.0087(12) 0.0081(12) 0.0032(13)
C72 0.0326(17) 0.0338(17) 0.0261(16) 0.0171(13) 0.0061(13) 0.0044(14)
C73 0.0396(19) 0.049(2) 0.0357(18) 0.0257(17) 0.0109(15) 0.0106(16)
C74 0.0349(19) 0.071(3) 0.0311(18) 0.0275(18) 0.0102(15) 0.0166(18)
C75 0.0319(18) 0.053(2) 0.0230(16) 0.0114(15) 0.0049(13) -0.0054(16)
C76 0.0338(17) 0.0337(17) 0.0257(16) 0.0084(13) 0.0086(13) -0.0041(14)
S1 0.0307(4) 0.0260(4) 0.0233(4) 0.0113(3) 0.0046(3) 0.0033(3)
O1 0.0510(15) 0.0284(12) 0.0291(12) 0.0155(10) 0.0076(11) 0.0078(11)
O2 0.0268(12) 0.0362(13) 0.0378(13) 0.0143(10) 0.0042(10) 0.0024(10)
O3 0.0426(14) 0.0365(13) 0.0249(11) 0.0157(10) 0.0000(10) 0.0009(11)
C97 0.0348(19) 0.0384(19) 0.043(2) 0.0178(16) 0.0151(16) 0.0092(15)
F1 0.0725(17) 0.0640(16) 0.0390(12) 0.0161(11) 0.0251(12) 0.0243(13)
F2 0.0391(13) 0.0611(15) 0.0814(18) 0.0399(14) 0.0300(12) 0.0131(11)
F3 0.0561(15) 0.0426(12) 0.0731(16) 0.0271(12) 0.0319(13) 0.0228(11)
S2 0.0275(4) 0.0469(5) 0.0271(4) 0.0103(4) 0.0103(3) 0.0062(4)
O4 0.0288(13) 0.0726(19) 0.0361(14) 0.0243(13) 0.0065(11) -0.0002(13)
O5 0.0500(16) 0.0513(16) 0.0384(14) 0.0092(12) 0.0224(12) 0.0152(13)
O6 0.0340(14) 0.0536(16) 0.0440(15) 0.0079(12) 0.0207(12) 0.0013(12)
C98 0.042(2) 0.055(2) 0.042(2) 0.0154(19) 0.0139(17) 0.0153(19)
F4 0.084(2) 0.0817(19) 0.0719(18) 0.0519(16) 0.0437(16) 0.0379(16)
F5 0.085(2) 0.0511(16) 0.079(2) 0.0117(14) 0.0335(17) 0.0243(15)
F6 0.0605(18) 0.095(2) 0.079(2) 0.0404(18) -0.0012(15) 0.0317(16)
S3 0.0417(5) 0.0300(4) 0.0508(5) 0.0197(4) 0.0255(4) 0.0130(4)
O7 0.0446(15) 0.0327(13) 0.0507(15) 0.0162(12) 0.0139(12) 0.0135(11)
O8 0.0365(14) 0.0336(13) 0.0671(18) 0.0125(13) 0.0184(13) 0.0119(11)
O9 0.084(2) 0.0544(18) 0.081(2) 0.0454(17) 0.056(2) 0.0346(17)
C99 0.041(2) 0.0331(19) 0.060(2) 0.0210(17) 0.0261(18) 0.0135(16)
F7 0.0527(15) 0.0555(15) 0.089(2) 0.0233(14) 0.0333(14) 0.0293(12)
F8 0.0620(16) 0.0310(11) 0.0797(18) 0.0096(11) 0.0379(14) 0.0085(11)
F9 0.092(2) 0.0477(14) 0.0780(18) 0.0313(13) 0.0607(17) 0.0269(14)
C81 0.044(3) 0.040(3) 0.054(3) 0.023(2) 0.022(2) 0.012(2)
Cl1 0.0503(8) 0.0408(7) 0.0516(8) 0.0242(6) 0.0145(6) 0.0031(5)
Cl2 0.0710(11) 0.0537(9) 0.0733(11) 0.0351(8) 0.0435(8) 0.0170(7)
C82 0.051(2) 0.060(3) 0.047(2) 0.025(2) 0.0210(19) 0.025(2)
Cl3 0.0784(8) 0.0495(6) 0.0931(9) 0.0201(6) 0.0592(7) 0.0132(6)
Cl4 0.0953(10) 0.0691(8) 0.0907(9) 0.0506(7) 0.0593(8) 0.0453(7)
Cl5 0.0716(8) 0.1068(10) 0.0455(6) 0.0247(6) 0.0299(6) 0.0423(7)
Cl6 0.0431(8) 0.0439(8) 0.0498(9) 0.0236(6) 0.0132(6) 0.0124(6)
Cl7 0.0405(10) 0.0783(16) 0.156(2) 0.0365(15) 0.0049(12) 0.0179(10)
Cl8 0.224(4) 0.0765(15) 0.0430(11) 0.0100(9) 0.0279(15) 0.074(2)

loop_
_atom_type_symbol
_atom_type_description
_atom_type_scat_dispersion_real
_atom_type_scat_dispersion_imag
_atom_type_scat_source
C C 0.0181 0.0091 'International Tables Vol C Tables 4.2.6.8 and 6.1.1.4'
H H 0.0000 0.0000 'International Tables Vol C Tables 4.2.6.8 and 6.1.1.4'
N N 0.0311 0.0180 'International Tables Vol C Tables 4.2.6.8 and 6.1.1.4'
O O 0.0492 0.0322 'International Tables Vol C Tables 4.2.6.8 and 6.1.1.4'
F F 0.0727 0.0534 'International Tables Vol C Tables 4.2.6.8 and 6.1.1.4'
S S 0.3331 0.5567 'International Tables Vol C Tables 4.2.6.8 and 6.1.1.4'
Cl Cl 0.3639 0.7018 'International Tables Vol C Tables 4.2.6.8 and 6.1.1.4'

loop_
_geom_angle_atom_site_label_1
_geom_angle_atom_site_label_2
_geom_angle_atom_site_label_3
_geom_angle
_geom_angle_site_symmetry_1
_geom_angle_site_symmetry_3
_geom_angle_publ_flag
C3 N2 C8 118.2(3) . . ?
C1 N1 C8 118.2(3) . . ?
C1 N1 C11 124.6(2) . . ?
C8 N1 C11 117.1(2) . . ?
N1 C1 C2 119.6(3) . . ?
N1 C1 C9 121.5(3) . . ?
C2 C1 C9 118.6(3) . . ?
C7 C2 C3 119.1(3) . . ?
C7 C2 C1 122.6(3) . . ?
C3 C2 C1 117.6(3) . . ?
N2 C3 C4 123.4(3) . . ?
N2 C3 C2 116.8(3) . . ?
C4 C3 C2 119.7(3) . . ?
C5 C4 C3 119.4(3) . . ?
C4 C5 C6 121.4(3) . . ?
C7 C6 C5 119.3(4) . . ?
C6 C7 C2 120.8(3) . . ?
N2 C8 N1 109.3(2) . . ?
N2 C8 C24 112.3(3) . . ?
N1 C8 C24 111.8(2) . . ?
N1 C11 C16 110.0(2) . . ?
N1 C11 C12 112.2(2) . . ?
C16 C11 C12 111.2(3) . . ?
C13 C12 C11 108.7(3) . . ?
C14 C13 C12 110.8(3) . . ?
C13 C14 C15 111.0(3) . . ?
C16 C15 C14 111.6(3) . . ?
C15 C16 C11 110.4(3) . . ?
C1' N1' C8' 119.7(3) . . ?
C1' N1' C61' 123.9(2) . . ?
C8' N1' C61' 116.4(2) . . ?
C3' N2' C8' 120.0(3) . . ?
N1' C1' C2' 119.4(3) . . ?
N1' C1' C9' 120.8(3) . . ?
C2' C1' C9' 119.7(3) . . ?
C7' C2' C3' 119.1(3) . . ?
C7' C2' C1' 122.1(3) . . ?
C3' C2' C1' 117.9(3) . . ?
N2' C3' C2' 118.4(3) . . ?
N2' C3' C4' 121.9(3) . . ?
C2' C3' C4' 119.6(4) . . ?
C5' C4' C3' 119.2(4) . . ?
C4' C5' C6' 121.6(4) . . ?
C7' C6' C5' 120.3(4) . . ?
C6' C7' C2' 120.0(4) . . ?
N2' C8' N1' 109.6(2) . . ?
N2' C8' C34 113.8(3) . . ?
N1' C8' C34 111.0(2) . . ?
C1" N1" C8" 118.5(3) . . ?
C1" N1" C71 125.2(3) . . ?
C8" N1" C71 116.2(3) . . ?
C3" N2" C8" 118.7(3) . . ?
N1" C1" C2" 119.6(3) . . ?
N1" C1" C9" 120.7(3) . . ?
C2" C1" C9" 119.4(3) . . ?
C3" C2" C7" 118.4(3) . . ?
C3" C2" C1" 117.2(3) . . ?
C7" C2" C1" 123.5(3) . . ?
N2" C3" C4" 122.9(3) . . ?
N2" C3" C2" 117.4(3) . . ?
C4" C3" C2" 119.6(3) . . ?
C5" C4" C3" 119.7(3) . . ?
C4" C5" C6" 121.5(3) . . ?
C7" C6" C5" 120.1(4) . . ?
C6" C7" C2" 120.3(4) . . ?
N2" C8" N1" 108.7(2) . . ?
N2" C8" C44 113.3(2) . . ?
N1" C8" C44 111.7(2) . . ?
C106 C101 C102 118.7(2) . . ?
C106 C101 C21 120.2(2) . . ?
C102 C101 C21 121.0(2) . . ?
C103 C102 C101 121.1(2) . . ?
C102 C103 C104 119.1(2) . . ?
C102 C103 C31 119.9(2) . . ?
C104 C103 C31 120.9(2) . . ?
C105 C104 C103 121.1(2) . . ?
C104 C105 C106 118.8(2) . . ?
C104 C105 C41 120.8(2) . . ?
C106 C105 C41 120.3(2) . . ?
C101 C106 C105 121.3(2) . . ?
C22 C21 C26 117.9(3) . . ?
C22 C21 C101 121.6(3) . . ?
C26 C21 C101 120.3(2) . . ?
C23 C22 C21 121.4(3) . . ?
C24 C23 C22 120.1(3) . . ?
C23 C24 C25 119.1(3) . . ?
C23 C24 C8 125.3(3) . . ?
C25 C24 C8 115.5(3) . . ?
C26 C25 C24 120.9(3) . . ?
C25 C26 C21 120.6(3) . . ?
C32 C31 C36 118.3(2) . . ?
C32 C31 C103 121.8(2) . . ?
C36 C31 C103 119.8(2) . . ?
C31 C32 C33 120.7(3) . . ?
C34 C33 C32 120.7(3) . . ?
C35 C34 C33 118.9(3) . . ?
C35 C34 C8' 116.4(2) . . ?
C33 C34 C8' 124.7(3) . . ?
C34 C35 C36 120.8(3) . . ?
C35 C36 C31 120.6(3) . . ?
C42 C41 C46 118.0(2) . . ?
C42 C41 C105 121.2(3) . . ?
C46 C41 C105 120.8(3) . . ?
C41 C42 C43 121.3(3) . . ?
C44 C43 C42 119.9(3) . . ?
C45 C44 C43 119.0(3) . . ?
C45 C44 C8" 116.3(3) . . ?
C43 C44 C8" 124.7(3) . . ?
C46 C45 C44 121.0(3) . . ?
C45 C46 C41 120.8(3) . . ?
N1' C61' C66' 109.0(2) . . ?
N1' C61' C62' 112.2(2) . . ?
C66' C61' C62' 111.7(3) . . ?
C63' C62' C61' 108.8(3) . . ?
C62' C63' C64' 111.0(3) . . ?
C65' C64' C63' 110.5(3) . . ?
C64' C65' C66' 110.8(3) . . ?
C61' C66' C65' 110.9(3) . . ?
N1" C71 C76 109.2(2) . . ?
N1" C71 C72 111.2(2) . . ?
C76 C71 C72 112.3(3) . . ?
C73 C72 C71 110.8(3) . . ?
C74 C73 C72 110.6(3) . . ?
C75 C74 C73 110.1(3) . . ?
C74 C75 C76 112.1(3) . . ?
C71 C76 C75 111.6(3) . . ?
O1 S1 O2 115.11(16) . . ?
O1 S1 O3 115.77(15) . . ?
O2 S1 O3 115.05(15) . . ?
O1 S1 C97 101.61(17) . . ?
O2 S1 C97 103.66(16) . . ?
O3 S1 C97 102.84(18) . . ?
F3 C97 F1 107.1(3) . . ?
F3 C97 F2 107.5(3) . . ?
F1 C97 F2 107.3(3) . . ?
F3 C97 S1 112.3(3) . . ?
F1 C97 S1 111.7(3) . . ?
F2 C97 S1 110.7(3) . . ?
O6 S2 O5 115.55(17) . . ?
O6 S2 O4 115.87(17) . . ?
O5 S2 O4 113.44(19) . . ?
O6 S2 C98 103.7(2) . . ?
O5 S2 C98 103.59(19) . . ?
O4 S2 C98 102.29(19) . . ?
F5 C98 F6 108.2(4) . . ?
F5 C98 F4 106.9(4) . . ?
F6 C98 F4 107.3(4) . . ?
F5 C98 S2 111.0(3) . . ?
F6 C98 S2 112.1(3) . . ?
F4 C98 S2 111.1(3) . . ?
O9 S3 O7 115.8(2) . . ?
O9 S3 O8 114.8(2) . . ?
O7 S3 O8 114.37(16) . . ?
O9 S3 C99 102.59(18) . . ?
O7 S3 C99 103.24(17) . . ?
O8 S3 C99 103.53(19) . . ?
F7 C99 F9 107.4(3) . . ?
F7 C99 F8 108.4(3) . . ?
F9 C99 F8 107.4(4) . . ?
F7 C99 S3 110.8(3) . . ?
F9 C99 S3 111.3(3) . . ?
F8 C99 S3 111.4(3) . . ?
Cl1 C81 Cl2 113.4(3) . . ?
Cl1' C81' Cl2' 107.3(16) . . ?
Cl3 C82 Cl4 112.1(2) . . ?
Cl3 C82 Cl5 110.9(3) . . ?
Cl4 C82 Cl5 110.6(3) . . ?
Cl7 C83 Cl6 109.5(4) . . ?
Cl7 C83 Cl8 107.6(4) . . ?
Cl6 C83 Cl8 110.9(3) . . ?
Cl8' C83' Cl6' 116.4(19) . . ?
Cl8' C83' Cl7' 92.6(14) . . ?
Cl6' C83' Cl7' 107.8(15) . . ?

loop_
_geom_bond_atom_site_label_1
_geom_bond_atom_site_label_2
_geom_bond_distance
_geom_bond_site_symmetry_2
_geom_bond_publ_flag
N2 C3 1.362(5) . ?
N2 C8 1.430(4) . ?
N1 C1 1.314(4) . ?
N1 C8 1.492(4) . ?
N1 C11 1.495(4) . ?
C1 C2 1.443(5) . ?
C1 C9 1.494(4) . ?
C2 C7 1.404(5) . ?
C2 C3 1.416(4) . ?
C3 C4 1.402(5) . ?
C4 C5 1.374(6) . ?
C5 C6 1.408(5) . ?
C6 C7 1.373(5) . ?
C8 C24 1.534(4) . ?
C11 C16 1.525(4) . ?
C11 C12 1.534(4) . ?
C12 C13 1.526(5) . ?
C13 C14 1.512(5) . ?
C14 C15 1.533(5) . ?
C15 C16 1.520(5) . ?
N1' C1' 1.315(4) . ?
N1' C8' 1.489(4) . ?
N1' C61' 1.494(4) . ?
N2' C3' 1.345(5) . ?
N2' C8' 1.438(4) . ?
C1' C2' 1.448(5) . ?
C1' C9' 1.502(4) . ?
C2' C7' 1.408(5) . ?
C2' C3' 1.415(5) . ?
C3' C4' 1.415(5) . ?
C4' C5' 1.373(7) . ?
C5' C6' 1.385(7) . ?
C6' C7' 1.382(6) . ?
C8' C34 1.535(4) . ?
N1" C1" 1.307(5) . ?
N1" C8" 1.482(4) . ?
N1" C71 1.509(4) . ?
N2" C3" 1.343(4) . ?
N2" C8" 1.435(4) . ?
C1" C2" 1.448(5) . ?
C1" C9" 1.498(5) . ?
C2" C3" 1.412(5) . ?
C2" C7" 1.415(5) . ?
C3" C4" 1.412(4) . ?
C4" C5" 1.361(6) . ?
C5" C6" 1.382(6) . ?
C6" C7" 1.378(6) . ?
C8" C44 1.543(4) . ?
C101 C106 1.391(4) . ?
C101 C102 1.405(4) . ?
C101 C21 1.490(4) . ?
C102 C103 1.387(4) . ?
C103 C104 1.398(4) . ?
C103 C31 1.497(4) . ?
C104 C105 1.394(4) . ?
C105 C106 1.398(4) . ?
C105 C41 1.492(4) . ?
C21 C22 1.396(4) . ?
C21 C26 1.397(4) . ?
C22 C23 1.388(4) . ?
C23 C24 1.382(4) . ?
C24 C25 1.391(4) . ?
C25 C26 1.383(4) . ?
C31 C32 1.394(4) . ?
C31 C36 1.400(4) . ?
C32 C33 1.395(4) . ?
C33 C34 1.391(4) . ?
C34 C35 1.383(4) . ?
C35 C36 1.395(4) . ?
C41 C42 1.392(4) . ?
C41 C46 1.401(4) . ?
C42 C43 1.398(4) . ?
C43 C44 1.392(4) . ?
C44 C45 1.389(4) . ?
C45 C46 1.382(4) . ?
C61' C66' 1.523(4) . ?
C61' C62' 1.528(5) . ?
C62' C63' 1.520(5) . ?
C63' C64' 1.527(5) . ?
C64' C65' 1.524(5) . ?
C65' C66' 1.542(5) . ?
C71 C76 1.525(5) . ?
C71 C72 1.529(5) . ?
C72 C73 1.525(5) . ?
C73 C74 1.522(5) . ?
C74 C75 1.509(6) . ?
C75 C76 1.527(5) . ?
S1 O1 1.437(2) . ?
S1 O2 1.438(2) . ?
S1 O3 1.439(2) . ?
S1 C97 1.821(4) . ?
C97 F3 1.340(4) . ?
C97 F1 1.341(5) . ?
C97 F2 1.342(4) . ?
S2 O6 1.430(3) . ?
S2 O5 1.436(3) . ?
S2 O4 1.441(3) . ?
S2 C98 1.811(5) . ?
C98 F5 1.321(5) . ?
C98 F6 1.324(5) . ?
C98 F4 1.344(5) . ?
S3 O9 1.421(3) . ?
S3 O7 1.440(3) . ?
S3 O8 1.442(3) . ?
S3 C99 1.827(4) . ?
C99 F7 1.320(5) . ?
C99 F9 1.325(5) . ?
C99 F8 1.326(5) . ?
C81 Cl1 1.757(5) . ?
C81 Cl2 1.759(5) . ?
C81' Cl1' 1.740(16) . ?
C81' Cl2' 1.751(16) . ?
C82 Cl3 1.740(5) . ?
C82 Cl4 1.743(5) . ?
C82 Cl5 1.744(5) . ?
C83 Cl7 1.729(6) . ?
C83 Cl6 1.741(6) . ?
C83 Cl8 1.766(7) . ?
C83' Cl8' 1.738(15) . ?
C83' Cl6' 1.751(15) . ?
C83' Cl7' 1.761(15) . ?

loop_
_geom_hbond_atom_site_label_D
_geom_hbond_atom_site_label_H
_geom_hbond_atom_site_label_A
_geom_hbond_distance_DH
_geom_hbond_distance_HA
_geom_hbond_distance_DA
_geom_hbond_angle_DHA
_geom_hbond_site_symmetry_A
N2 H02 O8 0.84(3) 2.18(3) 2.930(4) 148(4) .
N2' H02' O3 0.84(3) 2.31(3) 3.066(3) 150(4) .
N2" H02" O6 0.83(3) 2.38(3) 3.023(4) 135(3) .
N2" H02" O4 0.83(3) 2.50(3) 3.171(4) 139(3) 2_776

loop_
_geom_torsion_atom_site_label_1
_geom_torsion_atom_site_label_2
_geom_torsion_atom_site_label_3
_geom_torsion_atom_site_label_4
_geom_torsion
_geom_torsion_site_symmetry_1
_geom_torsion_site_symmetry_2
_geom_torsion_site_symmetry_3
_geom_torsion_site_symmetry_4
_geom_torsion_publ_flag
C8 N1 C1 C2 -2.3(4) . . . . ?
C11 N1 C1 C2 175.0(3) . . . . ?
C8 N1 C1 C9 -176.5(3) . . . . ?
C11 N1 C1 C9 0.9(4) . . . . ?
N1 C1 C2 C7 165.6(3) . . . . ?
C9 C1 C2 C7 -20.1(4) . . . . ?
N1 C1 C2 C3 -24.5(4) . . . . ?
C9 C1 C2 C3 149.8(3) . . . . ?
C8 N2 C3 C4 -158.2(3) . . . . ?
C8 N2 C3 C2 25.5(4) . . . . ?
C7 C2 C3 N2 -176.9(3) . . . . ?
C1 C2 C3 N2 12.8(4) . . . . ?
C7 C2 C3 C4 6.6(4) . . . . ?
C1 C2 C3 C4 -163.7(3) . . . . ?
N2 C3 C4 C5 176.8(3) . . . . ?
C2 C3 C4 C5 -6.9(5) . . . . ?
C3 C4 C5 C6 2.3(5) . . . . ?
C4 C5 C6 C7 2.8(5) . . . . ?
C5 C6 C7 C2 -3.1(5) . . . . ?
C3 C2 C7 C6 -1.5(5) . . . . ?
C1 C2 C7 C6 168.2(3) . . . . ?
C3 N2 C8 N1 -49.7(4) . . . . ?
C3 N2 C8 C24 75.0(3) . . . . ?
C1 N1 C8 N2 37.4(4) . . . . ?
C11 N1 C8 N2 -140.2(3) . . . . ?
C1 N1 C8 C24 -87.6(3) . . . . ?
C11 N1 C8 C24 94.9(3) . . . . ?
C1 N1 C11 C16 -91.9(3) . . . . ?
C8 N1 C11 C16 85.5(3) . . . . ?
C1 N1 C11 C12 143.8(3) . . . . ?
C8 N1 C11 C12 -38.8(3) . . . . ?
N1 C11 C12 C13 -177.2(3) . . . . ?
C16 C11 C12 C13 59.2(3) . . . . ?
C11 C12 C13 C14 -59.3(4) . . . . ?
C12 C13 C14 C15 57.6(4) . . . . ?
C13 C14 C15 C16 -54.9(4) . . . . ?
C14 C15 C16 C11 54.3(4) . . . . ?
N1 C11 C16 C15 178.0(2) . . . . ?
C12 C11 C16 C15 -57.1(3) . . . . ?
C8' N1' C1' C2' -9.1(4) . . . . ?
C61' N1' C1' C2' 169.1(3) . . . . ?
C8' N1' C1' C9' 173.9(3) . . . . ?
C61' N1' C1' C9' -8.0(4) . . . . ?
N1' C1' C2' C7' 174.2(3) . . . . ?
C9' C1' C2' C7' -8.7(5) . . . . ?
N1' C1' C2' C3' -16.6(4) . . . . ?
C9' C1' C2' C3' 160.5(3) . . . . ?
C8' N2' C3' C2' 19.8(4) . . . . ?
C8' N2' C3' C4' -164.0(3) . . . . ?
C7' C2' C3' N2' -179.0(3) . . . . ?
C1' C2' C3' N2' 11.5(4) . . . . ?
C7' C2' C3' C4' 4.7(5) . . . . ?
C1' C2' C3' C4' -164.8(3) . . . . ?
N2' C3' C4' C5' 179.5(4) . . . . ?
C2' C3' C4' C5' -4.4(5) . . . . ?
C3' C4' C5' C6' 0.6(7) . . . . ?
C4' C5' C6' C7' 2.8(8) . . . . ?
C5' C6' C7' C2' -2.4(7) . . . . ?
C3' C2' C7' C6' -1.4(6) . . . . ?
C1' C2' C7' C6' 167.7(4) . . . . ?
C3' N2' C8' N1' -42.5(4) . . . . ?
C3' N2' C8' C34 82.4(3) . . . . ?
C1' N1' C8' N2' 36.9(3) . . . . ?
C61' N1' C8' N2' -141.4(3) . . . . ?
C1' N1' C8' C34 -89.6(3) . . . . ?
C61' N1' C8' C34 92.1(3) . . . . ?
C8" N1" C1" C2" -5.4(4) . . . . ?
C71 N1" C1" C2" 171.5(3) . . . . ?
C8" N1" C1" C9" -179.0(3) . . . . ?
C71 N1" C1" C9" -2.2(5) . . . . ?
N1" C1" C2" C3" -22.3(4) . . . . ?
C9" C1" C2" C3" 151.4(3) . . . . ?
N1" C1" C2" C7" 168.5(3) . . . . ?
C9" C1" C2" C7" -17.8(5) . . . . ?
C8" N2" C3" C4" -159.4(3) . . . . ?
C8" N2" C3" C2" 24.2(4) . . . . ?
C7" C2" C3" N2" -177.3(3) . . . . ?
C1" C2" C3" N2" 12.9(4) . . . . ?
C7" C2" C3" C4" 6.1(5) . . . . ?
C1" C2" C3" C4" -163.7(3) . . . . ?
N2" C3" C4" C5" 177.1(3) . . . . ?
C2" C3" C4" C5" -6.5(5) . . . . ?
C3" C4" C5" C6" 1.9(6) . . . . ?
C4" C5" C6" C7" 3.0(6) . . . . ?
C5" C6" C7" C2" -3.3(6) . . . . ?
C3" C2" C7" C6" -1.2(5) . . . . ?
C1" C2" C7" C6" 167.9(4) . . . . ?
C3" N2" C8" N1" -49.1(3) . . . . ?
C3" N2" C8" C44 75.7(3) . . . . ?
C1" N1" C8" N2" 38.9(4) . . . . ?
C71 N1" C8" N2" -138.2(3) . . . . ?
C1" N1" C8" C44 -86.8(3) . . . . ?
C71 N1" C8" C44 96.1(3) . . . . ?
C106 C101 C102 C103 -0.6(5) . . . . ?
C21 C101 C102 C103 174.9(3) . . . . ?
C101 C102 C103 C104 0.7(4) . . . . ?
C101 C102 C103 C31 -175.5(3) . . . . ?
C102 C103 C104 C105 -0.5(4) . . . . ?
C31 C103 C104 C105 175.6(3) . . . . ?
C103 C104 C105 C106 0.3(4) . . . . ?
C103 C104 C105 C41 -175.5(3) . . . . ?
C102 C101 C106 C105 0.4(4) . . . . ?
C21 C101 C106 C105 -175.2(3) . . . . ?
C104 C105 C106 C101 -0.2(4) . . . . ?
C41 C105 C106 C101 175.6(3) . . . . ?
C106 C101 C21 C22 -31.7(4) . . . . ?
C102 C101 C21 C22 152.8(3) . . . . ?
C106 C101 C21 C26 143.2(3) . . . . ?
C102 C101 C21 C26 -32.2(4) . . . . ?
C26 C21 C22 C23 -1.6(4) . . . . ?
C101 C21 C22 C23 173.4(3) . . . . ?
C21 C22 C23 C24 1.0(5) . . . . ?
C22 C23 C24 C25 -0.1(5) . . . . ?
C22 C23 C24 C8 -179.7(3) . . . . ?
N2 C8 C24 C23 -103.6(3) . . . . ?
N1 C8 C24 C23 19.7(4) . . . . ?
N2 C8 C24 C25 76.8(3) . . . . ?
N1 C8 C24 C25 -160.0(3) . . . . ?
C23 C24 C25 C26 -0.3(5) . . . . ?
C8 C24 C25 C26 179.4(3) . . . . ?
C24 C25 C26 C21 -0.4(5) . . . . ?
C22 C21 C26 C25 1.3(4) . . . . ?
C101 C21 C26 C25 -173.8(3) . . . . ?
C102 C103 C31 C32 -36.9(4) . . . . ?
C104 C103 C31 C32 147.0(3) . . . . ?
C102 C103 C31 C36 139.2(3) . . . . ?
C104 C103 C31 C36 -36.9(4) . . . . ?
C36 C31 C32 C33 -1.4(5) . . . . ?
C103 C31 C32 C33 174.8(3) . . . . ?
C31 C32 C33 C34 -0.3(5) . . . . ?
C32 C33 C34 C35 1.4(5) . . . . ?
C32 C33 C34 C8' -176.3(3) . . . . ?
N2' C8' C34 C35 82.6(4) . . . . ?
N1' C8' C34 C35 -153.2(3) . . . . ?
N2' C8' C34 C33 -99.6(4) . . . . ?
N1' C8' C34 C33 24.5(4) . . . . ?
C33 C34 C35 C36 -0.8(5) . . . . ?
C8' C34 C35 C36 177.1(3) . . . . ?
C34 C35 C36 C31 -0.8(5) . . . . ?
C32 C31 C36 C35 1.9(5) . . . . ?
C103 C31 C36 C35 -174.3(3) . . . . ?
C104 C105 C41 C42 -33.5(4) . . . . ?
C106 C105 C41 C42 150.8(3) . . . . ?
C104 C105 C41 C46 143.7(3) . . . . ?
C106 C105 C41 C46 -32.0(4) . . . . ?
C46 C41 C42 C43 -1.0(4) . . . . ?
C105 C41 C42 C43 176.3(3) . . . . ?
C41 C42 C43 C44 0.2(5) . . . . ?
C42 C43 C44 C45 0.7(4) . . . . ?
C42 C43 C44 C8" -177.8(3) . . . . ?
N2" C8" C44 C45 67.5(4) . . . . ?
N1" C8" C44 C45 -169.4(3) . . . . ?
N2" C8" C44 C43 -114.0(3) . . . . ?
N1" C8" C44 C43 9.1(4) . . . . ?
C43 C44 C45 C46 -0.6(4) . . . . ?
C8" C44 C45 C46 177.9(3) . . . . ?
C44 C45 C46 C41 -0.2(4) . . . . ?
C42 C41 C46 C45 1.1(4) . . . . ?
C105 C41 C46 C45 -176.3(3) . . . . ?
C1' N1' C61' C66' -95.2(3) . . . . ?
C8' N1' C61' C66' 83.0(3) . . . . ?
C1' N1' C61' C62' 140.5(3) . . . . ?
C8' N1' C61' C62' -41.3(3) . . . . ?
N1' C61' C62' C63' -179.2(3) . . . . ?
C66' C61' C62' C63' 58.1(4) . . . . ?
C61' C62' C63' C64' -59.5(4) . . . . ?
C62' C63' C64' C65' 59.1(4) . . . . ?
C63' C64' C65' C66' -55.5(4) . . . . ?
N1' C61' C66' C65' 179.6(2) . . . . ?
C62' C61' C66' C65' -55.8(3) . . . . ?
C64' C65' C66' C61' 54.0(4) . . . . ?
C1" N1" C71 C76 -98.6(4) . . . . ?
C8" N1" C71 C76 78.3(3) . . . . ?
C1" N1" C71 C72 136.8(3) . . . . ?
C8" N1" C71 C72 -46.2(3) . . . . ?
N1" C71 C72 C73 176.1(3) . . . . ?
C76 C71 C72 C73 53.3(4) . . . . ?
C71 C72 C73 C74 -57.2(4) . . . . ?
C72 C73 C74 C75 59.1(4) . . . . ?
C73 C74 C75 C76 -57.2(4) . . . . ?
N1" C71 C76 C75 -174.9(3) . . . . ?
C72 C71 C76 C75 -51.1(4) . . . . ?
C74 C75 C76 C71 53.3(4) . . . . ?
O1 S1 C97 F3 179.8(3) . . . . ?
O2 S1 C97 F3 60.1(3) . . . . ?
O3 S1 C97 F3 -60.1(3) . . . . ?
O1 S1 C97 F1 59.5(3) . . . . ?
O2 S1 C97 F1 -60.3(3) . . . . ?
O3 S1 C97 F1 179.6(2) . . . . ?
O1 S1 C97 F2 -60.1(3) . . . . ?
O2 S1 C97 F2 -179.8(2) . . . . ?
O3 S1 C97 F2 60.1(3) . . . . ?
O6 S2 C98 F5 64.0(3) . . . . ?
O5 S2 C98 F5 -175.0(3) . . . . ?
O4 S2 C98 F5 -56.8(3) . . . . ?
O6 S2 C98 F6 -57.1(4) . . . . ?
O5 S2 C98 F6 63.9(4) . . . . ?
O4 S2 C98 F6 -177.9(3) . . . . ?
O6 S2 C98 F4 -177.2(3) . . . . ?
O5 S2 C98 F4 -56.1(3) . . . . ?
O4 S2 C98 F4 62.0(3) . . . . ?
O9 S3 C99 F7 -59.9(3) . . . . ?
O7 S3 C99 F7 60.8(3) . . . . ?
O8 S3 C99 F7 -179.7(3) . . . . ?
O9 S3 C99 F9 -179.4(3) . . . . ?
O7 S3 C99 F9 -58.7(3) . . . . ?
O8 S3 C99 F9 60.8(3) . . . . ?
O9 S3 C99 F8 60.8(3) . . . . ?
O7 S3 C99 F8 -178.5(3) . . . . ?
O8 S3 C99 F8 -59.0(3) . . . . ?
